data_2102161
loop_
_publ_author_name
'Bataille, Thierry'
'Lou\"er, Daniel'

_publ_section_title
;
 Powder and single-crystal X-ray diffraction study of the structure of
 [Y(H~2~O)]~2~(C~2~O~4~)(CO~3~)~2~
;
_journal_issue 6
_journal_name_full 'Acta Crystallographica Section B'
_journal_page_first 998
_journal_page_last 1002
_journal_paper_doi 10.1107/S0108768100010004
_journal_volume 56
_journal_year 2000
_chemical_formula_moiety 'Y2 (H2 O)2 (C2 O4) (C O3)2'
_chemical_formula_sum 'C4 H4 O12 Y2'
_chemical_formula_weight 421.876
_chemical_name_common 'yttrium oxalate-carbonate'
_space_group_IT_number 20
_symmetry_cell_setting orthorhombic
_symmetry_space_group_name_Hall 'C 2c 2'
_symmetry_space_group_name_H-M 'C 2 2 21'
_cell_angle_alpha 90.000
_cell_angle_beta 90.000
_cell_angle_gamma 90.000
_cell_formula_units_Z 4
_cell_length_a 7.8177(7)
_cell_length_b 14.943(1)
_cell_length_c 9.4845(7)
_cell_volume 1108.0(1)
_diffrn_measurement_device_type 'Siemens D500'
_diffrn_radiation_monochromator germanium
_diffrn_radiation_type CuK\a
_diffrn_radiation_wavelength 1.5406
_exptl_crystal_density_diffrn 2.526
_cod_data_source_file an0567.cif
_cod_depositor_comments
;
 Marking attached hydrogen atoms.

 Antanas Vaitkus,
 2017-01-30

 Adding the _atom_site_type_symbol data item.

 Antanas Vaitkus,
 2017-01-30
;
_cod_database_code 2102161

loop_
_symmetry_equiv_pos_as_xyz
'x, y, z'
'-x, -y, z+1/2'
'x, -y, -z'
'-x, y, -z+1/2'
'x+1/2, y+1/2, z'
'-x+1/2, -y+1/2, z+1/2'
'x+1/2, -y+1/2, -z'
'-x+1/2, y+1/2, -z+1/2'

loop_
_atom_site_label
_atom_site_type_symbol
_atom_site_fract_x
_atom_site_fract_y
_atom_site_fract_z
_atom_site_attached_hydrogens
Y1 Y 0.0000 0.2932(5) 0.2500 0
Y2 Y 0.5000 0.2074(5) 0.2500 0
C1 C 0.400(1) 0.007(1) 0.253(5) 0
O11 O 0.331(2) -0.0710(9) 0.246(3) 0
O12 O 0.334(3) 0.0815(9) 0.283(2) 0
C2 C 0.692(1) 0.225(1) 0.503(2) 0
O21 O 0.747(2) 0.263(1) 0.387(1) 0
O22 O 0.5498(9) 0.1851(6) 0.505(2) 0
O23 O 0.770(2) 0.237(1) 0.623(1) 0
OW1 O 0.0000 0.143(3) 0.2500 2
OW2 O 0.5000 0.371(3) 0.2500 2

loop_
_atom_type_symbol
_atom_type_description
_atom_type_scat_dispersion_real
_atom_type_scat_dispersion_imag
_atom_type_scat_source
C C 0.0033 0.0016 'International Tables Vol C Tables 4.2.6.8 and 6.1.1.4'
H H 0.0000 0.0000 'International Tables Vol C Tables 4.2.6.8 and 6.1.1.4'
O O 0.0106 0.0060 'International Tables Vol C Tables 4.2.6.8 and 6.1.1.4'
Y Y -2.7962 3.5667 'International Tables Vol C Tables 4.2.6.8 and 6.1.1.4'
